data_7046563
loop_
_publ_author_name
'Ghosh, Pokhraj'
'Quiroz, Manuel'
'Pulukkody, Randara'
'Bhuvanesh, Nattamai'
'Darensbourg, Marcetta Y.'

_publ_section_title
;
 Bridging cyanides from cyanoiron metalloligands to redox-active
 dinitrosyl iron units.
;
_journal_issue 34
_journal_name_full 'Dalton transactions (Cambridge, England : 2003)'
_journal_page_first 11812
_journal_page_last 11819
_journal_paper_doi 10.1039/c8dt01761a
_journal_volume 47
_journal_year 2018
_chemical_formula_moiety 'C58 H65 Fe2 N5 O2 P2, B F4, C4 H8 O'
_chemical_formula_sum 'C62 H73 B F4 Fe2 N5 O3 P2'
_chemical_formula_weight 1196.70
_space_group_crystal_system monoclinic
_space_group_IT_number 14
_space_group_name_Hall '-P 2ybc'
_space_group_name_H-M_alt 'P 1 21/c 1'
_symmetry_space_group_name_Hall '-P 2ybc'
_symmetry_space_group_name_H-M 'P 1 21/c 1'
_atom_sites_solution_hydrogens geom
_audit_creation_date 2017-03-21
_audit_creation_method
;
Olex2 1.2-beta
(compiled 2016.02.19 svn.r3266 for OlexSys, GUI svn.r5155)
;
_audit_update_record
;
2018-05-31 deposited with the CCDC.
2018-06-06 downloaded from the CCDC.
;
_cell_angle_alpha 90
_cell_angle_beta 104.996(2)
_cell_angle_gamma 90
_cell_formula_units_Z 4
_cell_length_a 21.1283(8)
_cell_length_b 15.3003(5)
_cell_length_c 23.5487(8)
_cell_measurement_reflns_used 9737
_cell_measurement_temperature 100.0
_cell_measurement_theta_max 61.787
_cell_measurement_theta_min 3.482
_cell_volume 7353.3(4)
_computing_cell_refinement 'SAINT v8.34A (Bruker, 2013)'
_computing_data_collection 'Apex3 (Bruker 2016)'
_computing_data_reduction 'SAINT v8.34A (Bruker, 2013)'
_computing_molecular_graphics 'Olex2 (Dolomanov et al., 2009)'
_computing_publication_material 'Olex2 (Dolomanov et al., 2009)'
_computing_structure_refinement 'ShelXL (Sheldrick, 2015)'
_computing_structure_solution 'ShelXT (Sheldrick, 2015)'
_diffrn_ambient_temperature 100.0
_diffrn_measured_fraction_theta_full 1.000
_diffrn_measured_fraction_theta_max 1.000
_diffrn_measurement_device_type 'Bruker APEX-II CCD'
_diffrn_measurement_method '\f and \w scans'
_diffrn_radiation_type CuK\a
_diffrn_radiation_wavelength 1.54178
_diffrn_reflns_av_R_equivalents 0.1564
_diffrn_reflns_av_unetI/netI 0.0523
_diffrn_reflns_Laue_measured_fraction_full 1.000
_diffrn_reflns_Laue_measured_fraction_max 1.000
_diffrn_reflns_limit_h_max 20
_diffrn_reflns_limit_h_min -20
_diffrn_reflns_limit_k_max 15
_diffrn_reflns_limit_k_min -14
_diffrn_reflns_limit_l_max 23
_diffrn_reflns_limit_l_min -23
_diffrn_reflns_number 126475
_diffrn_reflns_point_group_measured_fraction_full 1.000
_diffrn_reflns_point_group_measured_fraction_max 1.000
_diffrn_reflns_theta_full 49.999
_diffrn_reflns_theta_max 49.999
_diffrn_reflns_theta_min 3.481
_diffrn_standards_number 0
_exptl_absorpt_coefficient_mu 3.981
_exptl_absorpt_correction_T_max 0.7320
_exptl_absorpt_correction_T_min 0.5006
_exptl_absorpt_correction_type multi-scan
_exptl_absorpt_process_details
;
SADABS-2016/2 (Bruker,2016/2) was used for absorption correction.
wR2(int) was 0.1517 before and 0.0853 after correction.
The Ratio of minimum to maximum transmission is 0.6839.
The \l/2 correction factor is Not present.
;
_exptl_crystal_colour brown
_exptl_crystal_colour_primary brown
_exptl_crystal_density_diffrn 1.081
_exptl_crystal_description needle
_exptl_crystal_F_000 2508
_exptl_crystal_size_max 0.398
_exptl_crystal_size_mid 0.056
_exptl_crystal_size_min 0.026
_refine_diff_density_max 0.761
_refine_diff_density_min -0.425
_refine_diff_density_rms 0.087
_refine_ls_extinction_method none
_refine_ls_goodness_of_fit_ref 1.138
_refine_ls_hydrogen_treatment constr
_refine_ls_matrix_type full
_refine_ls_number_parameters 785
_refine_ls_number_reflns 7546
_refine_ls_number_restraints 572
_refine_ls_restrained_S_all 1.101
_refine_ls_R_factor_all 0.1087
_refine_ls_R_factor_gt 0.0908
_refine_ls_shift/su_max 0.000
_refine_ls_shift/su_mean 0.000
_refine_ls_structure_factor_coef Fsqd
_refine_ls_weighting_details 'w=1/[\s^2^(Fo^2^)+(0.0432P)^2^+59.8862P] where P=(Fo^2^+2Fc^2^)/3'
_refine_ls_weighting_scheme calc
_refine_ls_wR_factor_gt 0.1833
_refine_ls_wR_factor_ref 0.1917
_reflns_Friedel_coverage 0.000
_reflns_number_gt 6070
_reflns_number_total 7546
_reflns_threshold_expression 'I > 2\s(I)'
_cod_data_source_file c8dt01761a2.cif
_cod_data_source_block fe5mecntnic_sq
_cod_depositor_comments 'Adding full bibliography for 7046563--7046567.cif.'
_cod_database_code 7046563
_shelx_space_group_comment
;
The symmetry employed for this shelxl refinement is uniquely defined
by the following loop, which should always be used as a source of
symmetry information in preference to the above space-group names.
They are only intended as comments.
;
_shelx_estimated_absorpt_t_max 0.904
_shelx_estimated_absorpt_t_min 0.300
_olex2_refinement_description
;
1. Fixed Uiso
 At 1.2 times of:
  All C(H) groups, All C(H,H) groups
 At 1.5 times of:
  All C(H,H,H) groups
2. Restrained distances
 P1-C31A \\sim P1-C31
 with sigma of 0.02
 P1-C25A \\sim P1-C25
 with sigma of 0.02
3. Uiso/Uaniso restraints and constraints
P1 \\sim C31 \\sim C32 \\sim C33 \\sim C34 \\sim C35 \\sim C36 \\sim C31A \\sim
C32A \\sim C33A \\sim C34A \\sim C35A \\sim C36A: within 2A with sigma of 0.005
and sigma for terminal atoms of 0.02
C25 \\sim C26 \\sim C27 \\sim C28 \\sim C29 \\sim C30 \\sim C25A \\sim C26A
\\sim C27A \\sim C28A \\sim C29A \\sim C30A \\sim P1: within 2A with sigma of
0.02 and sigma for terminal atoms of 0.04
4. Rigid body (RIGU) restrains
 P1, C31, C32, C33, C34, C35, C36, C31A, C32A, C33A, C34A, C35A, C36A
 with sigma for 1-2 distances of 0.02 and sigma for 1-3 distances of 0.02
 P1, C25, C26, C27, C28, C29, C30, C25A, C26A, C27A, C28A, C30A, C29A
 with sigma for 1-2 distances of 0.005 and sigma for 1-3 distances of 0.01
5. Others
 Sof(C31A)=Sof(C32A)=Sof(H32A)=Sof(C33A)=Sof(H33A)=Sof(C34A)=Sof(H34A)=
 Sof(C35A)=Sof(H35A)=Sof(C36A)=Sof(H36A)=1-FVAR(1)
 Sof(C31)=Sof(C32)=Sof(H32)=Sof(C33)=Sof(H33)=Sof(C34)=Sof(H34)=Sof(C35)=
 Sof(H35)=Sof(C36)=Sof(H36)=FVAR(1)
 Sof(C25A)=Sof(C26A)=Sof(H26A)=Sof(C27A)=Sof(H27A)=Sof(C28A)=Sof(H28A)=
 Sof(C29A)=Sof(H29A)=Sof(C30A)=Sof(H30A)=1-FVAR(2)
 Sof(C25)=Sof(C26)=Sof(H26)=Sof(C27)=Sof(H27)=Sof(C28)=Sof(H28)=Sof(C29)=
 Sof(H29)=Sof(C30)=Sof(H30)=FVAR(2)
6.a Secondary CH2 refined with riding coordinates:
 C2(H2A,H2B), C3(H3A,H3B), C23(H23A,H23B), C24(H24A,H24B), C2S(H2SA,H2SB),
 C3S(H3SA,H3SB), C4S(H4SA,H4SB), C5S(H5SA,H5SB)
6.b Aromatic/amide H refined with riding coordinates:
 C6(H6), C8(H8), C15(H15), C17(H17), C26(H26), C27(H27), C28(H28), C29(H29),
 C30(H30), C26A(H26A), C27A(H27A), C28A(H28A), C29A(H29A), C30A(H30A), C32(H32),
  C33(H33), C34(H34), C35(H35), C36(H36), C32A(H32A), C33A(H33A), C34A(H34A),
 C35A(H35A), C36A(H36A), C38(H38), C39(H39), C40(H40), C41(H41), C42(H42),
 C44(H44), C45(H45), C46(H46), C47(H47), C48(H48)
6.c Fitted hexagon refined as free rotating group:
 C25(C26,C27,C28,C29,C30), C25A(C26A,C27A,C28A,C29A,C30A), C31(C32,C33,C34,C35,
 C36), C31A(C32A,C33A,C34A,C35A,C36A)
6.d Idealised Me refined as rotating group:
 C10(H10A,H10B,H10C), C11(H11A,H11B,H11C), C12(H12A,H12B,H12C), C19(H19A,H19B,
 H19C), C20(H20A,H20B,H20C), C21(H21A,H21B,H21C), C54(H54A,H54B,H54C), C55(H55A,
 H55B,H55C), C56(H56A,H56B,H56C), C57(H57A,H57B,H57C), C58(H58A,H58B,H58C)
;
_shelx_shelxl_version_number 2014/7
_olex2_submission_special_instructions 'No special instructions were received'

loop_
_space_group_symop_operation_xyz
'x, y, z'
'-x, y+1/2, -z+1/2'
'-x, -y, -z'
'x, -y-1/2, z-1/2'

loop_
_atom_site_label
_atom_site_type_symbol
_atom_site_fract_x
_atom_site_fract_y
_atom_site_fract_z
_atom_site_U_iso_or_equiv
_atom_site_adp_type
_atom_site_occupancy
_atom_site_site_symmetry_order
_atom_site_calc_flag
_atom_site_refinement_flags_posn
_atom_site_refinement_flags_adp
_atom_site_refinement_flags_occupancy
_atom_site_disorder_assembly
_atom_site_disorder_group
Fe1 Fe 0.74605(6) 0.81240(7) 0.63628(5) 0.0237(4) Uani 1 1 d . . . . .
Fe2 Fe 0.76169(6) 0.50230(7) 0.67321(5) 0.0238(4) Uani 1 1 d . . . . .
P1 P 0.82401(11) 0.55707(15) 0.75498(10) 0.0361(6) Uani 1 1 d D U . . .
P2 P 0.68145(10) 0.51424(13) 0.71664(9) 0.0270(5) Uani 1 1 d . . . . .
O1 O 0.7859(3) 0.8677(4) 0.7548(3) 0.0538(18) Uani 1 1 d . . . . .
O2 O 0.8495(3) 0.8825(5) 0.5939(3) 0.074(2) Uani 1 1 d . . . . .
N1 N 0.6387(3) 0.8792(4) 0.5350(3) 0.0293(17) Uani 1 1 d . . . . .
N2 N 0.6297(3) 0.9372(4) 0.6169(3) 0.0283(17) Uani 1 1 d . . . . .
N3 N 0.7622(3) 0.8402(4) 0.7075(3) 0.0363(18) Uani 1 1 d . . . . .
N4 N 0.8042(4) 0.8470(5) 0.6050(3) 0.0370(19) Uani 1 1 d . . . . .
N5 N 0.7308(3) 0.6860(5) 0.6315(3) 0.0270(16) Uani 1 1 d . . . . .
C1 C 0.6647(4) 0.8818(5) 0.5928(4) 0.026(2) Uani 1 1 d . . . . .
C2 C 0.5800(4) 0.9348(5) 0.5150(4) 0.035(2) Uani 1 1 d . . . . .
H2A H 0.5409 0.8994 0.4964 0.042 Uiso 1 1 calc R . . . .
H2B H 0.5865 0.9798 0.4868 0.042 Uiso 1 1 calc R . . . .
C3 C 0.5738(4) 0.9760(5) 0.5724(4) 0.035(2) Uani 1 1 d . . . . .
H3A H 0.5778 1.0404 0.5712 0.042 Uiso 1 1 calc R . . . .
H3B H 0.5315 0.9607 0.5805 0.042 Uiso 1 1 calc R . . . .
C4 C 0.6653(4) 0.8285(5) 0.4955(3) 0.027(2) Uani 1 1 d . . . . .
C5 C 0.6444(4) 0.7438(5) 0.4825(3) 0.0228(19) Uani 1 1 d . . . . .
C6 C 0.6726(4) 0.6956(5) 0.4455(3) 0.032(2) Uani 1 1 d . . . . .
H6 H 0.6593 0.6367 0.4367 0.039 Uiso 1 1 calc R . . . .
C7 C 0.7200(5) 0.7316(6) 0.4210(3) 0.038(2) Uani 1 1 d . . . . .
C8 C 0.7388(4) 0.8171(6) 0.4340(3) 0.037(2) Uani 1 1 d . . . . .
H8 H 0.7712 0.8419 0.4174 0.045 Uiso 1 1 calc R . . . .
C9 C 0.7119(4) 0.8682(5) 0.4704(3) 0.030(2) Uani 1 1 d . . . . .
C10 C 0.5939(4) 0.7031(5) 0.5081(3) 0.027(2) Uani 1 1 d . . . . .
H10A H 0.6112 0.6979 0.5508 0.041 Uiso 1 1 calc GR . . . .
H10B H 0.5827 0.6450 0.4910 0.041 Uiso 1 1 calc GR . . . .
H10C H 0.5545 0.7398 0.4994 0.041 Uiso 1 1 calc GR . . . .
C11 C 0.7508(6) 0.6778(6) 0.3815(4) 0.065(3) Uani 1 1 d . . . . .
H11A H 0.7235 0.6812 0.3410 0.097 Uiso 1 1 calc GR . . . .
H11B H 0.7542 0.6168 0.3946 0.097 Uiso 1 1 calc GR . . . .
H11C H 0.7946 0.7006 0.3832 0.097 Uiso 1 1 calc GR . . . .
C12 C 0.7316(4) 0.9621(5) 0.4819(4) 0.040(2) Uani 1 1 d . . . . .
H12A H 0.6984 0.9998 0.4567 0.060 Uiso 1 1 calc GR . . . .
H12B H 0.7739 0.9718 0.4732 0.060 Uiso 1 1 calc GR . . . .
H12C H 0.7352 0.9760 0.5232 0.060 Uiso 1 1 calc GR . . . .
C13 C 0.6446(4) 0.9648(5) 0.6775(3) 0.025(2) Uani 1 1 d . . . . .
C14 C 0.6896(4) 1.0329(5) 0.6942(4) 0.032(2) Uani 1 1 d . . . . .
C15 C 0.7025(4) 1.0615(5) 0.7527(4) 0.037(2) Uani 1 1 d . . . . .
H15 H 0.7332 1.1074 0.7653 0.045 Uiso 1 1 calc R . . . .
C16 C 0.6725(5) 1.0258(6) 0.7924(4) 0.042(2) Uani 1 1 d . . . . .
C17 C 0.6293(4) 0.9582(6) 0.7733(3) 0.034(2) Uani 1 1 d . . . . .
H17 H 0.6085 0.9325 0.8005 0.041 Uiso 1 1 calc R . . . .
C18 C 0.6142(4) 0.9252(5) 0.7158(3) 0.027(2) Uani 1 1 d . . . . .
C19 C 0.7248(5) 1.0720(5) 0.6517(4) 0.042(2) Uani 1 1 d . . . . .
H19A H 0.7534 1.0277 0.6412 0.063 Uiso 1 1 calc GR . . . .
H19B H 0.7512 1.1219 0.6703 0.063 Uiso 1 1 calc GR . . . .
H19C H 0.6925 1.0915 0.6161 0.063 Uiso 1 1 calc GR . . . .
C20 C 0.6856(5) 1.0597(6) 0.8544(4) 0.052(3) Uani 1 1 d . . . . .
H20A H 0.6556 1.1080 0.8558 0.078 Uiso 1 1 calc GR . . . .
H20B H 0.7309 1.0804 0.8674 0.078 Uiso 1 1 calc GR . . . .
H20C H 0.6787 1.0126 0.8804 0.078 Uiso 1 1 calc GR . . . .
C21 C 0.5679(5) 0.8505(6) 0.6982(4) 0.047(3) Uani 1 1 d . . . . .
H21A H 0.5514 0.8492 0.6553 0.070 Uiso 1 1 calc GR . . . .
H21B H 0.5310 0.8576 0.7159 0.070 Uiso 1 1 calc GR . . . .
H21C H 0.5907 0.7956 0.7118 0.070 Uiso 1 1 calc GR . . . .
C22 C 0.7427(4) 0.6131(6) 0.6487(3) 0.026(2) Uani 1 1 d . . . . .
C23 C 0.7704(4) 0.6035(6) 0.7992(4) 0.035(2) Uani 1 1 d . . . . .
H23A H 0.7716 0.5648 0.8331 0.042 Uiso 1 1 calc R . . . .
H23B H 0.7875 0.6614 0.8146 0.042 Uiso 1 1 calc R . . . .
C24 C 0.7003(4) 0.6131(5) 0.7629(3) 0.032(2) Uani 1 1 d . . . . .
H24A H 0.6956 0.6662 0.7381 0.038 Uiso 1 1 calc R . . . .
H24B H 0.6703 0.6179 0.7888 0.038 Uiso 1 1 calc R . . . .
C25 C 0.873(2) 0.655(2) 0.7460(19) 0.044(4) Uani 0.27(3) 1 d D U P A 1
C26 C 0.888(2) 0.660(3) 0.6923(17) 0.045(5) Uani 0.27(3) 1 d G U P A 1
H26 H 0.8712 0.6179 0.6626 0.054 Uiso 0.27(3) 1 calc R . P A 1
C27 C 0.9295(19) 0.726(3) 0.6823(14) 0.049(5) Uani 0.27(3) 1 d G U P A 1
H27 H 0.9404 0.7288 0.6456 0.058 Uiso 0.27(3) 1 calc R . P A 1
C28 C 0.9547(17) 0.7869(17) 0.726(2) 0.054(5) Uani 0.27(3) 1 d G U P A 1
H28 H 0.9827 0.8320 0.7189 0.065 Uiso 0.27(3) 1 calc R . P A 1
C29 C 0.9388(17) 0.782(2) 0.779(2) 0.058(5) Uani 0.27(3) 1 d G U P A 1
H29 H 0.9560 0.8243 0.8092 0.069 Uiso 0.27(3) 1 calc R . P A 1
C30 C 0.8977(17) 0.716(3) 0.7895(16) 0.054(5) Uani 0.27(3) 1 d G U P A 1
H30 H 0.8869 0.7133 0.8262 0.065 Uiso 0.27(3) 1 calc R . P A 1
C25A C 0.8797(7) 0.6462(8) 0.7517(7) 0.040(3) Uani 0.73(3) 1 d D U P A 2
C26A C 0.8932(8) 0.6720(9) 0.6994(6) 0.040(3) Uani 0.73(3) 1 d G U P A 2
H26A H 0.8717 0.6442 0.6635 0.048 Uiso 0.73(3) 1 calc R . P A 2
C27A C 0.9380(7) 0.7386(8) 0.6996(7) 0.052(3) Uani 0.73(3) 1 d G U P A 2
H27A H 0.9472 0.7562 0.6639 0.062 Uiso 0.73(3) 1 calc R . P A 2
C28A C 0.9695(6) 0.7793(7) 0.7521(9) 0.057(4) Uani 0.73(3) 1 d G U P A 2
H28A H 1.0001 0.8248 0.7522 0.069 Uiso 0.73(3) 1 calc R . P A 2
C29A C 0.9560(6) 0.7535(11) 0.8044(8) 0.062(4) Uani 0.73(3) 1 d G U P A 2
H29A H 0.9775 0.7813 0.8402 0.075 Uiso 0.73(3) 1 calc R . P A 2
C30A C 0.9112(7) 0.6869(11) 0.8041(7) 0.058(4) Uani 0.73(3) 1 d G U P A 2
H30A H 0.9020 0.6693 0.8399 0.070 Uiso 0.73(3) 1 calc R . P A 2
C31 C 0.8745(6) 0.4754(9) 0.8093(7) 0.0485(19) Uani 0.471(11) 1 d D U P A 1
C32 C 0.9405(7) 0.4704(9) 0.8104(6) 0.052(2) Uani 0.471(11) 1 d G U P A 1
H32 H 0.9580 0.5080 0.7862 0.063 Uiso 0.471(11) 1 calc R . P A 1
C33 C 0.9810(6) 0.4104(10) 0.8470(6) 0.056(2) Uani 0.471(11) 1 d G U P A 1
H33 H 1.0261 0.4070 0.8477 0.067 Uiso 0.471(11) 1 calc R . P A 1
C34 C 0.9554(7) 0.3554(9) 0.8824(6) 0.057(2) Uani 0.471(11) 1 d G U P A 1
H34 H 0.9830 0.3144 0.9074 0.068 Uiso 0.471(11) 1 calc R . P A 1
C35 C 0.8894(7) 0.3603(9) 0.8813(6) 0.056(2) Uani 0.471(11) 1 d G U P A 1
H35 H 0.8719 0.3227 0.9056 0.068 Uiso 0.471(11) 1 calc R . P A 1
C36 C 0.8490(5) 0.4203(10) 0.8448(7) 0.053(2) Uani 0.471(11) 1 d G U P A 1
H36 H 0.8039 0.4237 0.8440 0.064 Uiso 0.471(11) 1 calc R . P A 1
C31A C 0.8897(5) 0.4987(9) 0.8081(6) 0.0484(19) Uani 0.529(11) 1 d D U P A 2
C32A C 0.9553(6) 0.5068(8) 0.8083(5) 0.052(2) Uani 0.529(11) 1 d G U P A 2
H32A H 0.9676 0.5438 0.7806 0.062 Uiso 0.529(11) 1 calc R . P A 2
C33A C 1.0029(5) 0.4608(9) 0.8492(5) 0.055(2) Uani 0.529(11) 1 d G U P A 2
H33A H 1.0478 0.4663 0.8493 0.066 Uiso 0.529(11) 1 calc R . P A 2
C34A C 0.9849(6) 0.4066(9) 0.8897(5) 0.056(2) Uani 0.529(11) 1 d G U P A 2
H34A H 1.0175 0.3752 0.9176 0.067 Uiso 0.529(11) 1 calc R . P A 2
C35A C 0.9193(6) 0.3985(9) 0.8895(5) 0.056(2) Uani 0.529(11) 1 d G U P A 2
H35A H 0.9071 0.3615 0.9172 0.068 Uiso 0.529(11) 1 calc R . P A 2
C36A C 0.8717(5) 0.4445(9) 0.8487(6) 0.053(2) Uani 0.529(11) 1 d G U P A 2
H36A H 0.8269 0.4390 0.8485 0.064 Uiso 0.529(11) 1 calc R . P A 2
C37 C 0.6695(4) 0.4355(5) 0.7709(4) 0.036(2) Uani 1 1 d . . . . .
C38 C 0.6217(4) 0.4499(6) 0.8022(4) 0.040(2) Uani 1 1 d . . . . .
H38 H 0.5929 0.4986 0.7933 0.048 Uiso 1 1 calc R . . . .
C39 C 0.6175(5) 0.3919(6) 0.8462(4) 0.046(3) Uani 1 1 d . . . . .
H39 H 0.5862 0.4021 0.8680 0.055 Uiso 1 1 calc R . . . .
C40 C 0.6575(5) 0.3202(6) 0.8592(4) 0.052(3) Uani 1 1 d . . . . .
H40 H 0.6534 0.2812 0.8894 0.063 Uiso 1 1 calc R . . . .
C41 C 0.7035(5) 0.3046(6) 0.8286(4) 0.055(3) Uani 1 1 d . . . . .
H41 H 0.7308 0.2545 0.8372 0.066 Uiso 1 1 calc R . . . .
C42 C 0.7098(5) 0.3621(6) 0.7850(4) 0.048(3) Uani 1 1 d . . . . .
H42 H 0.7422 0.3515 0.7644 0.057 Uiso 1 1 calc R . . . .
C43 C 0.5986(4) 0.5309(5) 0.6719(3) 0.027(2) Uani 1 1 d . . . . .
C44 C 0.5541(4) 0.4627(6) 0.6594(4) 0.037(2) Uani 1 1 d . . . . .
H44 H 0.5658 0.4067 0.6763 0.044 Uiso 1 1 calc R . . . .
C45 C 0.4917(5) 0.4766(7) 0.6217(4) 0.047(3) Uani 1 1 d . . . . .
H45 H 0.4613 0.4296 0.6134 0.057 Uiso 1 1 calc R . . . .
C46 C 0.4739(5) 0.5559(7) 0.5970(4) 0.047(3) Uani 1 1 d . . . . .
H46 H 0.4317 0.5641 0.5710 0.056 Uiso 1 1 calc R . . . .
C47 C 0.5169(5) 0.6236(7) 0.6097(4) 0.042(2) Uani 1 1 d . . . . .
H47 H 0.5040 0.6797 0.5935 0.051 Uiso 1 1 calc R . . . .
C48 C 0.5794(4) 0.6118(6) 0.6458(3) 0.031(2) Uani 1 1 d . . . . .
H48 H 0.6094 0.6593 0.6530 0.037 Uiso 1 1 calc R . . . .
C49 C 0.7326(4) 0.3765(5) 0.6334(3) 0.031(2) Uani 1 1 d . . . . .
C50 C 0.8002(4) 0.3753(5) 0.6651(3) 0.032(2) Uani 1 1 d . . . . .
C51 C 0.8340(4) 0.4397(5) 0.6396(4) 0.033(2) Uani 1 1 d . . . . .
C52 C 0.7872(4) 0.4810(5) 0.5927(3) 0.030(2) Uani 1 1 d . . . . .
C53 C 0.7240(4) 0.4449(5) 0.5904(3) 0.030(2) Uani 1 1 d . . . . .
C54 C 0.6811(4) 0.3129(5) 0.6375(4) 0.041(2) Uani 1 1 d . . . . .
H54A H 0.6907 0.2892 0.6775 0.061 Uiso 1 1 calc GR . . . .
H54B H 0.6802 0.2652 0.6096 0.061 Uiso 1 1 calc GR . . . .
H54C H 0.6385 0.3423 0.6283 0.061 Uiso 1 1 calc GR . . . .
C55 C 0.8341(5) 0.3061(5) 0.7090(4) 0.043(2) Uani 1 1 d . . . . .
H55A H 0.8012 0.2666 0.7174 0.064 Uiso 1 1 calc GR . . . .
H55B H 0.8583 0.3346 0.7455 0.064 Uiso 1 1 calc GR . . . .
H55C H 0.8646 0.2728 0.6924 0.064 Uiso 1 1 calc GR . . . .
C56 C 0.9065(4) 0.4479(6) 0.6531(4) 0.045(2) Uani 1 1 d . . . . .
H56A H 0.9181 0.5066 0.6425 0.067 Uiso 1 1 calc GR . . . .
H56B H 0.9238 0.4043 0.6304 0.067 Uiso 1 1 calc GR . . . .
H56C H 0.9256 0.4381 0.6951 0.067 Uiso 1 1 calc GR . . . .
C57 C 0.8033(5) 0.5462(5) 0.5514(4) 0.041(2) Uani 1 1 d . . . . .
H57A H 0.7667 0.5869 0.5384 0.062 Uiso 1 1 calc GR . . . .
H57B H 0.8112 0.5158 0.5172 0.062 Uiso 1 1 calc GR . . . .
H57C H 0.8428 0.5786 0.5715 0.062 Uiso 1 1 calc GR . . . .
C58 C 0.6626(4) 0.4654(6) 0.5450(4) 0.042(2) Uani 1 1 d . . . . .
H58A H 0.6252 0.4602 0.5621 0.063 Uiso 1 1 calc GR . . . .
H58B H 0.6573 0.4244 0.5121 0.063 Uiso 1 1 calc GR . . . .
H58C H 0.6649 0.5252 0.5307 0.063 Uiso 1 1 calc GR . . . .
F1 F 0.3850(3) 0.7289(3) 0.5207(2) 0.0506(14) Uani 1 1 d . . . . .
F2 F 0.4351(2) 0.7982(3) 0.4583(2) 0.0520(14) Uani 1 1 d . . . . .
F3 F 0.3590(3) 0.8677(3) 0.4935(2) 0.0615(16) Uani 1 1 d . . . . .
F4 F 0.4586(3) 0.8362(3) 0.5536(2) 0.0574(15) Uani 1 1 d . . . . .
B1 B 0.4091(5) 0.8068(6) 0.5060(4) 0.036(3) Uani 1 1 d . . . . .
O1S O 0.5488(3) 0.6459(5) 0.7848(3) 0.072(2) Uani 1 1 d . . . . .
C2S C 0.4840(4) 0.6554(6) 0.7522(4) 0.047(3) Uani 1 1 d . . . . .
H2SA H 0.4629 0.5975 0.7430 0.056 Uiso 1 1 calc R . . . .
H2SB H 0.4820 0.6863 0.7148 0.056 Uiso 1 1 calc R . . . .
C3S C 0.4494(5) 0.7083(8) 0.7897(5) 0.068(3) Uani 1 1 d . . . . .
H3SA H 0.4316 0.7633 0.7697 0.082 Uiso 1 1 calc R . . . .
H3SB H 0.4130 0.6744 0.7983 0.082 Uiso 1 1 calc R . . . .
C4S C 0.5015(6) 0.7264(10) 0.8446(5) 0.091(4) Uani 1 1 d . . . . .
H4SA H 0.5197 0.7858 0.8437 0.110 Uiso 1 1 calc R . . . .
H4SB H 0.4841 0.7209 0.8796 0.110 Uiso 1 1 calc R . . . .
C5S C 0.5498(6) 0.6619(10) 0.8450(5) 0.096(5) Uani 1 1 d . . . . .
H5SA H 0.5397 0.6076 0.8638 0.116 Uiso 1 1 calc R . . . .
H5SB H 0.5936 0.6830 0.8671 0.116 Uiso 1 1 calc R . . . .

loop_
_atom_site_aniso_label
_atom_site_aniso_U_11
_atom_site_aniso_U_22
_atom_site_aniso_U_33
_atom_site_aniso_U_23
_atom_site_aniso_U_13
_atom_site_aniso_U_12
Fe1 0.0299(8) 0.0110(7) 0.0275(7) -0.0008(5) 0.0025(6) 0.0030(5)
Fe2 0.0302(8) 0.0113(7) 0.0242(7) -0.0029(5) -0.0031(6) 0.0062(6)
P1 0.0353(14) 0.0319(14) 0.0322(13) -0.0101(10) -0.0073(11) 0.0124(10)
P2 0.0323(13) 0.0193(13) 0.0251(12) 0.0015(9) -0.0004(10) 0.0056(10)
O1 0.074(5) 0.045(4) 0.034(4) -0.010(3) 0.000(4) 0.009(3)
O2 0.041(5) 0.093(6) 0.087(6) 0.034(5) 0.016(4) -0.014(4)
N1 0.038(4) 0.021(4) 0.023(4) 0.004(3) -0.002(3) 0.011(3)
N2 0.029(4) 0.019(4) 0.032(4) 0.004(3) 0.000(3) 0.011(3)
N3 0.048(5) 0.024(4) 0.031(5) -0.008(4) -0.001(4) 0.009(3)
N4 0.037(5) 0.029(5) 0.039(5) 0.005(3) -0.001(4) 0.008(4)
N5 0.021(4) 0.026(5) 0.030(4) 0.002(3) -0.001(3) 0.002(3)
C1 0.035(5) 0.008(5) 0.036(6) 0.010(4) 0.010(4) 0.002(4)
C2 0.043(6) 0.020(5) 0.038(5) 0.004(4) 0.001(4) 0.010(4)
C3 0.031(5) 0.022(5) 0.050(6) 0.006(4) 0.005(5) 0.009(4)
C4 0.038(5) 0.016(5) 0.023(5) 0.001(4) 0.000(4) 0.010(4)
C5 0.033(5) 0.015(5) 0.016(4) 0.001(4) 0.000(4) 0.004(4)
C6 0.051(6) 0.012(5) 0.030(5) 0.001(4) 0.002(5) -0.002(4)
C7 0.063(7) 0.033(6) 0.019(5) -0.003(4) 0.013(5) 0.000(5)
C8 0.054(6) 0.035(6) 0.025(5) -0.008(4) 0.015(5) -0.004(5)
C9 0.045(6) 0.014(5) 0.024(5) 0.002(4) -0.003(4) 0.001(4)
C10 0.036(5) 0.023(5) 0.022(5) -0.001(4) 0.006(4) -0.001(4)
C11 0.109(9) 0.040(7) 0.061(7) -0.021(5) 0.050(7) -0.019(6)
C12 0.054(6) 0.029(6) 0.038(5) 0.000(4) 0.014(5) 0.005(5)
C13 0.029(5) 0.015(5) 0.024(5) -0.008(4) -0.004(4) 0.002(4)
C14 0.046(6) 0.007(5) 0.042(6) 0.005(4) 0.009(5) 0.012(4)
C15 0.056(6) 0.014(5) 0.038(6) -0.012(4) 0.004(5) -0.002(4)
C16 0.064(7) 0.026(6) 0.034(6) -0.005(5) 0.008(5) 0.012(5)
C17 0.044(6) 0.034(6) 0.025(5) -0.006(4) 0.010(4) 0.006(5)
C18 0.033(5) 0.014(5) 0.031(5) 0.001(4) 0.003(4) 0.005(4)
C19 0.069(7) 0.023(5) 0.036(5) -0.009(4) 0.017(5) -0.012(5)
C20 0.093(8) 0.028(6) 0.038(6) -0.009(4) 0.024(5) 0.001(5)
C21 0.056(7) 0.044(6) 0.040(6) -0.007(5) 0.011(5) -0.003(5)
C22 0.017(5) 0.038(6) 0.021(5) -0.002(4) -0.002(4) 0.003(4)
C23 0.034(6) 0.034(5) 0.032(5) -0.015(4) -0.002(4) 0.003(4)
C24 0.044(6) 0.032(5) 0.019(4) 0.000(4) 0.007(4) 0.005(4)
C25 0.024(8) 0.038(7) 0.058(8) -0.022(6) -0.009(7) 0.002(7)
C26 0.023(8) 0.041(9) 0.061(8) -0.024(7) -0.010(7) -0.003(7)
C27 0.022(9) 0.045(8) 0.063(10) -0.028(8) -0.015(8) -0.011(7)
C28 0.027(9) 0.052(9) 0.068(10) -0.033(8) -0.014(8) -0.016(8)
C29 0.032(9) 0.057(9) 0.071(10) -0.032(8) -0.011(8) -0.012(8)
C30 0.031(9) 0.050(9) 0.069(9) -0.032(7) -0.008(8) -0.004(8)
C25A 0.021(6) 0.035(6) 0.057(6) -0.025(5) -0.006(5) 0.004(5)
C26A 0.019(6) 0.034(6) 0.056(7) -0.022(5) -0.011(5) -0.001(5)
C27A 0.022(6) 0.052(7) 0.070(8) -0.028(6) -0.010(6) -0.013(5)
C28A 0.022(7) 0.059(7) 0.075(9) -0.035(6) -0.016(6) -0.016(6)
C29A 0.033(7) 0.066(8) 0.069(8) -0.032(6) -0.021(6) -0.007(6)
C30A 0.034(7) 0.059(8) 0.068(7) -0.031(6) -0.011(6) 0.005(6)
C31 0.044(3) 0.042(4) 0.044(3) -0.006(3) -0.016(3) 0.007(3)
C32 0.047(4) 0.045(4) 0.048(3) -0.005(4) -0.018(3) 0.007(3)
C33 0.050(4) 0.048(4) 0.051(4) -0.005(4) -0.019(4) 0.007(4)
C34 0.052(4) 0.048(5) 0.053(4) -0.003(4) -0.020(4) 0.008(4)
C35 0.051(4) 0.047(5) 0.052(4) -0.003(4) -0.021(4) 0.004(4)
C36 0.049(4) 0.046(4) 0.048(3) -0.004(4) -0.019(4) 0.005(3)
C31A 0.045(3) 0.041(4) 0.044(3) -0.006(3) -0.016(3) 0.008(3)
C32A 0.047(4) 0.044(4) 0.048(3) -0.005(4) -0.017(3) 0.007(4)
C33A 0.049(4) 0.047(5) 0.052(4) -0.004(4) -0.019(4) 0.007(4)
C34A 0.049(4) 0.049(5) 0.052(4) -0.003(4) -0.020(4) 0.007(4)
C35A 0.050(4) 0.049(4) 0.052(3) -0.004(4) -0.019(4) 0.006(4)
C36A 0.048(4) 0.046(4) 0.048(3) -0.004(3) -0.019(3) 0.005(3)
C37 0.039(6) 0.032(6) 0.028(5) 0.006(4) -0.007(5) 0.000(4)
C38 0.037(6) 0.045(6) 0.034(5) 0.012(5) 0.004(5) 0.005(5)
C39 0.058(7) 0.046(7) 0.031(6) -0.001(5) 0.009(5) -0.006(5)
C40 0.076(8) 0.041(7) 0.039(6) 0.022(5) 0.012(6) 0.001(6)
C41 0.080(8) 0.043(7) 0.039(6) 0.019(5) 0.009(6) 0.014(6)
C42 0.064(7) 0.039(6) 0.035(6) 0.024(5) 0.003(5) 0.012(5)
C43 0.031(5) 0.023(5) 0.027(5) 0.005(4) 0.009(4) 0.004(4)
C44 0.034(6) 0.038(6) 0.032(5) -0.003(4) -0.002(5) 0.006(5)
C45 0.040(7) 0.055(7) 0.043(6) -0.004(5) 0.005(5) -0.013(5)
C46 0.035(6) 0.075(8) 0.026(5) 0.010(5) 0.001(4) 0.003(6)
C47 0.038(6) 0.054(7) 0.032(5) 0.014(5) 0.004(5) 0.013(5)
C48 0.026(5) 0.034(6) 0.028(5) 0.007(4) 0.002(4) 0.005(4)
C49 0.039(6) 0.014(5) 0.034(5) -0.016(4) 0.000(4) 0.007(4)
C50 0.039(6) 0.021(5) 0.029(5) -0.008(4) -0.006(4) 0.012(4)
C51 0.041(6) 0.023(5) 0.032(5) -0.011(4) 0.003(5) 0.005(4)
C52 0.040(6) 0.026(5) 0.018(5) -0.008(4) -0.003(4) 0.016(4)
C53 0.038(6) 0.013(5) 0.031(5) -0.004(4) -0.004(4) 0.007(4)
C54 0.038(6) 0.013(5) 0.063(6) -0.007(4) -0.001(5) 0.000(4)
C55 0.059(6) 0.016(5) 0.051(6) 0.002(4) 0.009(5) 0.021(4)
C56 0.045(7) 0.039(6) 0.051(6) -0.005(5) 0.013(5) 0.014(5)
C57 0.072(7) 0.022(5) 0.030(5) 0.011(4) 0.013(5) 0.011(5)
C58 0.044(6) 0.029(5) 0.037(5) -0.016(4) -0.016(5) 0.018(4)
F1 0.072(4) 0.017(3) 0.055(3) -0.002(2) 0.001(3) -0.007(3)
F2 0.062(4) 0.060(4) 0.034(3) -0.023(3) 0.013(3) 0.000(3)
F3 0.062(4) 0.041(3) 0.087(4) 0.032(3) 0.030(3) 0.031(3)
F4 0.063(4) 0.064(4) 0.037(3) -0.018(3) -0.001(3) -0.016(3)
B1 0.060(8) 0.006(6) 0.033(7) -0.004(5) -0.002(6) -0.009(5)
O1S 0.049(5) 0.107(6) 0.050(5) -0.038(4) -0.008(4) 0.027(4)
C2S 0.047(7) 0.030(6) 0.060(6) -0.012(5) 0.009(6) -0.005(5)
C3S 0.038(7) 0.085(9) 0.080(8) -0.009(7) 0.012(6) 0.006(6)
C4S 0.086(10) 0.131(12) 0.051(8) -0.016(8) 0.006(7) 0.032(9)
C5S 0.080(9) 0.151(13) 0.042(7) -0.034(8) -0.013(6) 0.054(9)

loop_
_atom_type_symbol
_atom_type_description
_atom_type_scat_dispersion_real
_atom_type_scat_dispersion_imag
_atom_type_scat_source
C C 0.0181 0.0091 'International Tables Vol C Tables 4.2.6.8 and 6.1.1.4'
H H 0.0000 0.0000 'International Tables Vol C Tables 4.2.6.8 and 6.1.1.4'
B B 0.0090 0.0039 'International Tables Vol C Tables 4.2.6.8 and 6.1.1.4'
F F 0.0727 0.0534 'International Tables Vol C Tables 4.2.6.8 and 6.1.1.4'
Fe Fe -1.1336 3.1974 'International Tables Vol C Tables 4.2.6.8 and 6.1.1.4'
N N 0.0311 0.0180 'International Tables Vol C Tables 4.2.6.8 and 6.1.1.4'
O O 0.0492 0.0322 'International Tables Vol C Tables 4.2.6.8 and 6.1.1.4'
P P 0.2955 0.4335 'International Tables Vol C Tables 4.2.6.8 and 6.1.1.4'

loop_
_geom_angle_atom_site_label_1
_geom_angle_atom_site_label_2
_geom_angle_atom_site_label_3
_geom_angle
N3 Fe1 N5 107.2(3)
N3 Fe1 C1 107.1(3)
N4 Fe1 N3 112.2(3)
N4 Fe1 N5 114.6(3)
N4 Fe1 C1 103.4(3)
N5 Fe1 C1 112.2(3)
P1 Fe2 P2 85.42(9)
C22 Fe2 P1 87.4(2)
C22 Fe2 P2 86.3(3)
C22 Fe2 C49 133.2(3)
C22 Fe2 C50 152.5(3)
C22 Fe2 C51 115.3(3)
C22 Fe2 C52 86.9(3)
C22 Fe2 C53 95.6(3)
C49 Fe2 P1 139.3(2)
C49 Fe2 P2 96.2(2)
C50 Fe2 P1 105.6(2)
C50 Fe2 P2 118.3(3)
C50 Fe2 C49 38.9(3)
C51 Fe2 P1 100.0(2)
C51 Fe2 P2 157.8(2)
C51 Fe2 C49 65.6(3)
C51 Fe2 C50 39.5(3)
C51 Fe2 C52 39.2(3)
C52 Fe2 P1 127.4(2)
C52 Fe2 P2 146.1(2)
C52 Fe2 C49 65.5(3)
C52 Fe2 C50 65.8(3)
C53 Fe2 P1 166.1(3)
C53 Fe2 P2 108.3(3)
C53 Fe2 C49 39.4(3)
C53 Fe2 C50 66.3(3)
C53 Fe2 C51 66.5(3)
C53 Fe2 C52 39.7(3)
C23 P1 Fe2 108.8(3)
C23 P1 C31 101.0(6)
C25 P1 Fe2 115.5(13)
C25 P1 C23 100.9(15)
C25 P1 C31 112.1(15)
C25A P1 Fe2 119.8(5)
C25A P1 C23 103.4(6)
C25A P1 C31A 90.6(7)
C31 P1 Fe2 116.3(5)
C31A P1 Fe2 125.8(5)
C31A P1 C23 105.4(6)
C24 P2 Fe2 105.5(3)
C37 P2 Fe2 122.3(3)
C37 P2 C24 100.2(4)
C43 P2 Fe2 119.0(3)
C43 P2 C24 104.9(4)
C43 P2 C37 102.3(4)
C1 N1 C2 113.5(6)
C1 N1 C4 123.7(6)
C4 N1 C2 122.8(6)
C1 N2 C3 112.1(6)
C1 N2 C13 126.8(6)
C13 N2 C3 120.8(6)
O1 N3 Fe1 164.7(7)
O2 N4 Fe1 165.3(7)
C22 N5 Fe1 152.5(6)
N1 C1 Fe1 124.4(6)
N1 C1 N2 109.0(7)
N2 C1 Fe1 126.7(6)
N1 C2 H2A 111.3
N1 C2 H2B 111.3
N1 C2 C3 102.2(6)
H2A C2 H2B 109.2
C3 C2 H2A 111.3
C3 C2 H2B 111.3
N2 C3 C2 103.1(6)
N2 C3 H3A 111.1
N2 C3 H3B 111.1
C2 C3 H3A 111.1
C2 C3 H3B 111.1
H3A C3 H3B 109.1
C5 C4 N1 119.7(7)
C5 C4 C9 122.1(7)
C9 C4 N1 118.1(7)
C4 C5 C6 118.2(8)
C4 C5 C10 121.7(7)
C6 C5 C10 120.1(7)
C5 C6 H6 119.3
C5 C6 C7 121.5(8)
C7 C6 H6 119.3
C6 C7 C11 120.7(8)
C8 C7 C6 118.7(8)
C8 C7 C11 120.6(8)
C7 C8 H8 118.9
C7 C8 C9 122.2(8)
C9 C8 H8 118.9
C4 C9 C12 121.9(8)
C8 C9 C4 117.3(7)
C8 C9 C12 120.8(8)
C5 C10 H10A 109.5
C5 C10 H10B 109.5
C5 C10 H10C 109.5
H10A C10 H10B 109.5
H10A C10 H10C 109.5
H10B C10 H10C 109.5
C7 C11 H11A 109.5
C7 C11 H11B 109.5
C7 C11 H11C 109.5
H11A C11 H11B 109.5
H11A C11 H11C 109.5
H11B C11 H11C 109.5
C9 C12 H12A 109.5
C9 C12 H12B 109.5
C9 C12 H12C 109.5
H12A C12 H12B 109.5
H12A C12 H12C 109.5
H12B C12 H12C 109.5
C14 C13 N2 117.1(7)
C18 C13 N2 120.0(7)
C18 C13 C14 122.9(7)
C13 C14 C15 117.0(8)
C13 C14 C19 121.5(7)
C15 C14 C19 121.5(8)
C14 C15 H15 118.7
C16 C15 C14 122.6(8)
C16 C15 H15 118.7
C15 C16 C17 117.4(8)
C15 C16 C20 121.5(9)
C17 C16 C20 121.1(9)
C16 C17 H17 118.2
C16 C17 C18 123.5(8)
C18 C17 H17 118.2
C13 C18 C17 116.5(7)
C13 C18 C21 122.7(7)
C17 C18 C21 120.8(8)
C14 C19 H19A 109.5
C14 C19 H19B 109.5
C14 C19 H19C 109.5
H19A C19 H19B 109.5
H19A C19 H19C 109.5
H19B C19 H19C 109.5
C16 C20 H20A 109.5
C16 C20 H20B 109.5
C16 C20 H20C 109.5
H20A C20 H20B 109.5
H20A C20 H20C 109.5
H20B C20 H20C 109.5
C18 C21 H21A 109.5
C18 C21 H21B 109.5
C18 C21 H21C 109.5
H21A C21 H21B 109.5
H21A C21 H21C 109.5
H21B C21 H21C 109.5
N5 C22 Fe2 178.5(7)
P1 C23 H23A 109.3
P1 C23 H23B 109.3
H23A C23 H23B 108.0
C24 C23 P1 111.6(5)
C24 C23 H23A 109.3
C24 C23 H23B 109.3
P2 C24 H24A 110.4
P2 C24 H24B 110.4
C23 C24 P2 106.5(5)
C23 C24 H24A 110.4
C23 C24 H24B 110.4
H24A C24 H24B 108.6
C26 C25 P1 114(2)
C26 C25 C30 120.0
C30 C25 P1 125(2)
C25 C26 H26 120.0
C25 C26 C27 120.0
C27 C26 H26 120.0
C26 C27 H27 120.0
C28 C27 C26 120.0
C28 C27 H27 120.0
C27 C28 H28 120.0
C27 C28 C29 120.0
C29 C28 H28 120.0
C28 C29 H29 120.0
C30 C29 C28 120.0
C30 C29 H29 120.0
C25 C30 H30 120.0
C29 C30 C25 120.0
C29 C30 H30 120.0
C26A C25A P1 122.3(8)
C26A C25A C30A 120.0
C30A C25A P1 117.7(8)
C25A C26A H26A 120.0
C27A C26A C25A 120.0
C27A C26A H26A 120.0
C26A C27A H27A 120.0
C26A C27A C28A 120.0
C28A C27A H27A 120.0
C27A C28A H28A 120.0
C29A C28A C27A 120.0
C29A C28A H28A 120.0
C28A C29A H29A 120.0
C28A C29A C30A 120.0
C30A C29A H29A 120.0
C25A C30A H30A 120.0
C29A C30A C25A 120.0
C29A C30A H30A 120.0
C32 C31 P1 115.7(8)
C32 C31 C36 120.0
C36 C31 P1 124.3(8)
C31 C32 H32 120.0
C33 C32 C31 120.0
C33 C32 H32 120.0
C32 C33 H33 120.0
C32 C33 C34 120.0
C34 C33 H33 120.0
C33 C34 H34 120.0
C35 C34 C33 120.0
C35 C34 H34 120.0
C34 C35 H35 120.0
C36 C35 C34 120.0
C36 C35 H35 120.0
C31 C36 H36 120.0
C35 C36 C31 120.0
C35 C36 H36 120.0
C32A C31A P1 122.4(7)
C32A C31A C36A 120.0
C36A C31A P1 117.6(7)
C31A C32A H32A 120.0
C33A C32A C31A 120.0
C33A C32A H32A 120.0
C32A C33A H33A 120.0
C34A C33A C32A 120.0
C34A C33A H33A 120.0
C33A C34A H34A 120.0
C33A C34A C35A 120.0
C35A C34A H34A 120.0
C34A C35A H35A 120.0
C34A C35A C36A 120.0
C36A C35A H35A 120.0
C31A C36A H36A 120.0
C35A C36A C31A 120.0
C35A C36A H36A 120.0
C38 C37 P2 120.7(6)
C42 C37 P2 120.8(7)
C42 C37 C38 118.4(8)
C37 C38 H38 120.6
C39 C38 C37 118.9(8)
C39 C38 H38 120.6
C38 C39 H39 119.2
C40 C39 C38 121.7(9)
C40 C39 H39 119.2
C39 C40 H40 119.9
C39 C40 C41 120.1(9)
C41 C40 H40 119.9
C40 C41 H41 120.1
C40 C41 C42 119.8(9)
C42 C41 H41 120.1
C37 C42 H42 119.4
C41 C42 C37 121.2(10)
C41 C42 H42 119.4
C44 C43 P2 121.2(6)
C44 C43 C48 118.2(7)
C48 C43 P2 120.5(6)
C43 C44 H44 120.1
C43 C44 C45 119.7(8)
C45 C44 H44 120.1
C44 C45 H45 119.4
C46 C45 C44 121.2(9)
C46 C45 H45 119.4
C45 C46 H46 120.3
C45 C46 C47 119.5(9)
C47 C46 H46 120.3
C46 C47 H47 119.6
C46 C47 C48 120.8(9)
C48 C47 H47 119.6
C43 C48 H48 119.7
C47 C48 C43 120.5(8)
C47 C48 H48 119.7
C50 C49 Fe2 69.6(4)
C50 C49 C53 107.8(7)
C50 C49 C54 127.5(8)
C53 C49 Fe2 68.1(4)
C53 C49 C54 124.3(7)
C54 C49 Fe2 133.5(6)
C49 C50 Fe2 71.5(4)
C49 C50 C51 108.0(7)
C49 C50 C55 126.4(8)
C51 C50 Fe2 69.8(5)
C51 C50 C55 124.3(8)
C55 C50 Fe2 134.1(6)
C50 C51 Fe2 70.7(5)
C50 C51 C56 124.4(8)
C52 C51 Fe2 70.6(5)
C52 C51 C50 108.0(7)
C52 C51 C56 126.7(8)
C56 C51 Fe2 133.1(6)
C51 C52 Fe2 70.3(4)
C51 C52 C53 108.1(7)
C51 C52 C57 124.9(8)
C53 C52 Fe2 69.2(5)
C53 C52 C57 126.9(7)
C57 C52 Fe2 129.2(6)
C49 C53 Fe2 72.5(4)
C49 C53 C58 126.2(8)
C52 C53 Fe2 71.2(4)
C52 C53 C49 107.9(7)
C52 C53 C58 125.3(8)
C58 C53 Fe2 129.1(6)
C49 C54 H54A 109.5
C49 C54 H54B 109.5
C49 C54 H54C 109.5
H54A C54 H54B 109.5
H54A C54 H54C 109.5
H54B C54 H54C 109.5
C50 C55 H55A 109.5
C50 C55 H55B 109.5
C50 C55 H55C 109.5
H55A C55 H55B 109.5
H55A C55 H55C 109.5
H55B C55 H55C 109.5
C51 C56 H56A 109.5
C51 C56 H56B 109.5
C51 C56 H56C 109.5
H56A C56 H56B 109.5
H56A C56 H56C 109.5
H56B C56 H56C 109.5
C52 C57 H57A 109.5
C52 C57 H57B 109.5
C52 C57 H57C 109.5
H57A C57 H57B 109.5
H57A C57 H57C 109.5
H57B C57 H57C 109.5
C53 C58 H58A 109.5
C53 C58 H58B 109.5
C53 C58 H58C 109.5
H58A C58 H58B 109.5
H58A C58 H58C 109.5
H58B C58 H58C 109.5
F1 B1 F2 111.9(7)
F1 B1 F3 109.0(8)
F1 B1 F4 109.0(7)
F2 B1 F3 109.5(7)
F2 B1 F4 108.2(8)
F3 B1 F4 109.2(7)
C2S O1S C5S 106.7(7)
O1S C2S H2SA 110.4
O1S C2S H2SB 110.4
O1S C2S C3S 106.8(8)
H2SA C2S H2SB 108.6
C3S C2S H2SA 110.4
C3S C2S H2SB 110.4
C2S C3S H3SA 110.9
C2S C3S H3SB 110.9
H3SA C3S H3SB 108.9
C4S C3S C2S 104.1(8)
C4S C3S H3SA 110.9
C4S C3S H3SB 110.9
C3S C4S H4SA 110.9
C3S C4S H4SB 110.9
H4SA C4S H4SB 108.9
C5S C4S C3S 104.2(10)
C5S C4S H4SA 110.9
C5S C4S H4SB 110.9
O1S C5S H5SA 110.4
O1S C5S H5SB 110.4
C4S C5S O1S 106.5(9)
C4S C5S H5SA 110.4
C4S C5S H5SB 110.4
H5SA C5S H5SB 108.6

loop_
_geom_bond_atom_site_label_1
_geom_bond_atom_site_label_2
_geom_bond_distance
Fe1 N3 1.678(7)
Fe1 N4 1.672(8)
Fe1 N5 1.958(7)
Fe1 C1 2.054(8)
Fe2 P1 2.198(2)
Fe2 P2 2.202(2)
Fe2 C22 1.802(10)
Fe2 C49 2.159(7)
Fe2 C50 2.134(8)
Fe2 C51 2.122(8)
Fe2 C52 2.126(8)
Fe2 C53 2.100(8)
P1 C23 1.866(8)
P1 C25 1.861(15)
P1 C25A 1.817(7)
P1 C31 1.906(9)
P1 C31A 1.841(8)
P2 C24 1.847(8)
P2 C37 1.820(9)
P2 C43 1.813(8)
O1 N3 1.173(8)
O2 N4 1.188(9)
N1 C1 1.331(10)
N1 C2 1.477(10)
N1 C4 1.433(10)
N2 C1 1.344(10)
N2 C3 1.485(10)
N2 C13 1.442(10)
N5 C22 1.192(10)
C2 H2A 0.9900
C2 H2B 0.9900
C2 C3 1.528(11)
C3 H3A 0.9900
C3 H3B 0.9900
C4 C5 1.377(11)
C4 C9 1.410(11)
C5 C6 1.390(11)
C5 C10 1.491(11)
C6 H6 0.9500
C6 C7 1.393(12)
C7 C8 1.379(12)
C7 C11 1.508(12)
C8 H8 0.9500
C8 C9 1.387(11)
C9 C12 1.500(11)
C10 H10A 0.9800
C10 H10B 0.9800
C10 H10C 0.9800
C11 H11A 0.9800
C11 H11B 0.9800
C11 H11C 0.9800
C12 H12A 0.9800
C12 H12B 0.9800
C12 H12C 0.9800
C13 C14 1.398(11)
C13 C18 1.375(11)
C14 C15 1.404(11)
C14 C19 1.515(11)
C15 H15 0.9500
C15 C16 1.371(12)
C16 C17 1.377(12)
C16 C20 1.505(12)
C17 H17 0.9500
C17 C18 1.402(11)
C18 C21 1.493(12)
C19 H19A 0.9800
C19 H19B 0.9800
C19 H19C 0.9800
C20 H20A 0.9800
C20 H20B 0.9800
C20 H20C 0.9800
C21 H21A 0.9800
C21 H21B 0.9800
C21 H21C 0.9800
C23 H23A 0.9900
C23 H23B 0.9900
C23 C24 1.512(11)
C24 H24A 0.9900
C24 H24B 0.9900
C25 C26 1.3900
C25 C30 1.3900
C26 H26 0.9500
C26 C27 1.3900
C27 H27 0.9500
C27 C28 1.3900
C28 H28 0.9500
C28 C29 1.3900
C29 H29 0.9500
C29 C30 1.3900
C30 H30 0.9500
C25A C26A 1.3900
C25A C30A 1.3900
C26A H26A 0.9500
C26A C27A 1.3900
C27A H27A 0.9500
C27A C28A 1.3900
C28A H28A 0.9500
C28A C29A 1.3900
C29A H29A 0.9500
C29A C30A 1.3900
C30A H30A 0.9500
C31 C32 1.3900
C31 C36 1.3900
C32 H32 0.9500
C32 C33 1.3900
C33 H33 0.9500
C33 C34 1.3900
C34 H34 0.9500
C34 C35 1.3900
C35 H35 0.9500
C35 C36 1.3900
C36 H36 0.9500
C31A C32A 1.3900
C31A C36A 1.3900
C32A H32A 0.9500
C32A C33A 1.3900
C33A H33A 0.9500
C33A C34A 1.3900
C34A H34A 0.9500
C34A C35A 1.3900
C35A H35A 0.9500
C35A C36A 1.3900
C36A H36A 0.9500
C37 C38 1.414(12)
C37 C42 1.397(12)
C38 H38 0.9500
C38 C39 1.384(12)
C39 H39 0.9500
C39 C40 1.370(13)
C40 H40 0.9500
C40 C41 1.372(13)
C41 H41 0.9500
C41 C42 1.384(12)
C42 H42 0.9500
C43 C44 1.385(11)
C43 C48 1.394(11)
C44 H44 0.9500
C44 C45 1.402(12)
C45 H45 0.9500
C45 C46 1.358(13)
C46 H46 0.9500
C46 C47 1.359(13)
C47 H47 0.9500
C47 C48 1.385(11)
C48 H48 0.9500
C49 C50 1.430(11)
C49 C53 1.435(11)
C49 C54 1.481(11)
C50 C51 1.437(12)
C50 C55 1.522(11)
C51 C52 1.424(11)
C51 C56 1.489(12)
C52 C53 1.434(12)
C52 C57 1.492(11)
C53 C58 1.485(11)
C54 H54A 0.9800
C54 H54B 0.9800
C54 H54C 0.9800
C55 H55A 0.9800
C55 H55B 0.9800
C55 H55C 0.9800
C56 H56A 0.9800
C56 H56B 0.9800
C56 H56C 0.9800
C57 H57A 0.9800
C57 H57B 0.9800
C57 H57C 0.9800
C58 H58A 0.9800
C58 H58B 0.9800
C58 H58C 0.9800
F1 B1 1.375(11)
F2 B1 1.378(12)
F3 B1 1.384(11)
F4 B1 1.393(11)
O1S C2S 1.394(11)
O1S C5S 1.433(12)
C2S H2SA 0.9900
C2S H2SB 0.9900
C2S C3S 1.516(13)
C3S H3SA 0.9900
C3S H3SB 0.9900
C3S C4S 1.492(15)
C4S H4SA 0.9900
C4S H4SB 0.9900
C4S C5S 1.418(15)
C5S H5SA 0.9900
C5S H5SB 0.9900

loop_
_geom_torsion_atom_site_label_1
_geom_torsion_atom_site_label_2
_geom_torsion_atom_site_label_3
_geom_torsion_atom_site_label_4
_geom_torsion
Fe2 P1 C23 C24 -14.3(7)
Fe2 P1 C25 C26 -28(2)
Fe2 P1 C25 C30 158(2)
Fe2 P1 C25A C26A -11.3(9)
Fe2 P1 C25A C30A 171.0(6)
Fe2 P1 C31A C32A 98.0(7)
Fe2 P1 C31A C36A -81.6(8)
Fe2 P2 C24 C23 -51.1(6)
Fe2 P2 C37 C38 173.5(6)
Fe2 P2 C37 C42 -2.6(8)
Fe2 P2 C43 C44 101.5(7)
Fe2 P2 C43 C48 -74.1(7)
Fe2 C49 C50 C51 -60.6(5)
Fe2 C49 C50 C55 131.6(8)
Fe2 C49 C53 C52 62.8(5)
Fe2 C49 C53 C58 -126.1(8)
Fe2 C50 C51 C52 -61.0(5)
Fe2 C50 C51 C56 129.6(8)
Fe2 C51 C52 C53 -59.0(5)
Fe2 C51 C52 C57 124.6(8)
Fe2 C52 C53 C49 -63.7(5)
Fe2 C52 C53 C58 125.1(8)
P1 C23 C24 P2 40.7(7)
P1 C25 C26 C27 -174(3)
P1 C25 C30 C29 174(3)
P1 C25A C26A C27A -177.7(10)
P1 C25A C30A C29A 177.8(10)
P1 C31 C32 C33 -177.6(11)
P1 C31 C36 C35 177.3(12)
P1 C31A C32A C33A -179.6(11)
P1 C31A C36A C35A 179.6(10)
P2 C37 C38 C39 -175.1(7)
P2 C37 C42 C41 176.3(7)
P2 C43 C44 C45 -176.1(6)
P2 C43 C48 C47 177.3(6)
N1 C2 C3 N2 -0.6(8)
N1 C4 C5 C6 -178.0(7)
N1 C4 C5 C10 0.7(11)
N1 C4 C9 C8 177.7(7)
N1 C4 C9 C12 -2.8(11)
N2 C13 C14 C15 178.0(7)
N2 C13 C14 C19 -4.1(11)
N2 C13 C18 C17 -177.4(7)
N2 C13 C18 C21 3.0(11)
N3 Fe1 N4 O2 -14(3)
N4 Fe1 N3 O1 -1(2)
N5 Fe1 N3 O1 126(2)
N5 Fe1 N4 O2 -137(3)
C1 Fe1 N3 O1 -113(2)
C1 Fe1 N4 O2 101(3)
C1 N1 C2 C3 1.1(9)
C1 N1 C4 C5 90.3(10)
C1 N1 C4 C9 -90.5(9)
C1 N2 C3 C2 0.0(9)
C1 N2 C13 C14 82.5(10)
C1 N2 C13 C18 -98.4(9)
C2 N1 C1 Fe1 179.5(5)
C2 N1 C1 N2 -1.1(9)
C2 N1 C4 C5 -90.6(9)
C2 N1 C4 C9 88.6(9)
C3 N2 C1 Fe1 -180.0(5)
C3 N2 C1 N1 0.7(9)
C3 N2 C13 C14 -91.9(9)
C3 N2 C13 C18 87.2(9)
C4 N1 C1 Fe1 -1.3(11)
C4 N1 C1 N2 178.1(7)
C4 N1 C2 C3 -178.1(7)
C4 C5 C6 C7 -1.1(11)
C5 C4 C9 C8 -3.1(11)
C5 C4 C9 C12 176.4(7)
C5 C6 C7 C8 -0.2(12)
C5 C6 C7 C11 179.2(8)
C6 C7 C8 C9 -0.2(13)
C7 C8 C9 C4 1.8(12)
C7 C8 C9 C12 -177.7(8)
C9 C4 C5 C6 2.8(11)
C9 C4 C5 C10 -178.5(7)
C10 C5 C6 C7 -179.8(7)
C11 C7 C8 C9 -179.6(9)
C13 N2 C1 Fe1 5.2(11)
C13 N2 C1 N1 -174.1(7)
C13 N2 C3 C2 175.1(7)
C13 C14 C15 C16 -0.5(12)
C14 C13 C18 C17 1.7(11)
C14 C13 C18 C21 -177.9(8)
C14 C15 C16 C17 1.3(13)
C14 C15 C16 C20 -178.1(8)
C15 C16 C17 C18 -0.7(13)
C16 C17 C18 C13 -0.8(12)
C16 C17 C18 C21 178.8(8)
C18 C13 C14 C15 -1.1(11)
C18 C13 C14 C19 176.8(8)
C19 C14 C15 C16 -178.4(8)
C20 C16 C17 C18 178.7(8)
C23 P1 C25 C26 -145.2(15)
C23 P1 C25 C30 41(3)
C23 P1 C25A C26A -132.4(7)
C23 P1 C25A C30A 49.9(9)
C23 P1 C31A C32A -134.4(7)
C23 P1 C31A C36A 46.0(7)
C24 P2 C37 C38 57.7(7)
C24 P2 C37 C42 -118.4(7)
C24 P2 C43 C44 -140.9(7)
C24 P2 C43 C48 43.5(7)
C25 P1 C23 C24 107.6(15)
C25 C26 C27 C28 0.0
C26 C25 C30 C29 0.0
C26 C27 C28 C29 0.0
C27 C28 C29 C30 0.0
C28 C29 C30 C25 0.0
C30 C25 C26 C27 0.0
C25A P1 C23 C24 114.0(8)
C25A P1 C31A C32A -30.3(8)
C25A P1 C31A C36A 150.1(8)
C25A C26A C27A C28A 0.0
C26A C25A C30A C29A 0.0
C26A C27A C28A C29A 0.0
C27A C28A C29A C30A 0.0
C28A C29A C30A C25A 0.0
C30A C25A C26A C27A 0.0
C31 P1 C23 C24 -137.1(7)
C31 P1 C25 C26 108.1(17)
C31 P1 C25 C30 -66(3)
C31 C32 C33 C34 0.0
C32 C31 C36 C35 0.0
C32 C33 C34 C35 0.0
C33 C34 C35 C36 0.0
C34 C35 C36 C31 0.0
C36 C31 C32 C33 0.0
C31A P1 C23 C24 -151.6(7)
C31A P1 C25A C26A 121.6(9)
C31A P1 C25A C30A -56.1(9)
C31A C32A C33A C34A 0.0
C32A C31A C36A C35A 0.0
C32A C33A C34A C35A 0.0
C33A C34A C35A C36A 0.0
C34A C35A C36A C31A 0.0
C36A C31A C32A C33A 0.0
C37 P2 C24 C23 76.7(6)
C37 P2 C43 C44 -36.7(8)
C37 P2 C43 C48 147.6(7)
C37 C38 C39 C40 -1.4(13)
C38 C37 C42 C41 0.1(13)
C38 C39 C40 C41 0.5(15)
C39 C40 C41 C42 0.8(15)
C40 C41 C42 C37 -1.0(15)
C42 C37 C38 C39 1.1(12)
C43 P2 C24 C23 -177.6(6)
C43 P2 C37 C38 -50.1(7)
C43 P2 C37 C42 133.8(7)
C43 C44 C45 C46 0.2(13)
C44 C43 C48 C47 1.6(12)
C44 C45 C46 C47 -1.1(14)
C45 C46 C47 C48 2.3(14)
C46 C47 C48 C43 -2.5(13)
C48 C43 C44 C45 -0.4(12)
C49 C50 C51 Fe2 61.6(5)
C49 C50 C51 C52 0.6(9)
C49 C50 C51 C56 -168.8(7)
C50 C49 C53 Fe2 -58.4(5)
C50 C49 C53 C52 4.4(8)
C50 C49 C53 C58 175.5(7)
C50 C51 C52 Fe2 61.1(5)
C50 C51 C52 C53 2.1(9)
C50 C51 C52 C57 -174.2(7)
C51 C52 C53 Fe2 59.7(5)
C51 C52 C53 C49 -4.0(9)
C51 C52 C53 C58 -175.2(7)
C53 C49 C50 Fe2 57.5(5)
C53 C49 C50 C51 -3.1(9)
C53 C49 C50 C55 -170.8(7)
C54 C49 C50 Fe2 -129.8(8)
C54 C49 C50 C51 169.6(8)
C54 C49 C50 C55 1.8(13)
C54 C49 C53 Fe2 128.6(8)
C54 C49 C53 C52 -168.6(7)
C54 C49 C53 C58 2.5(13)
C55 C50 C51 Fe2 -130.3(8)
C55 C50 C51 C52 168.7(7)
C55 C50 C51 C56 -0.6(12)
C56 C51 C52 Fe2 -129.9(8)
C56 C51 C52 C53 171.1(8)
C56 C51 C52 C57 -5.2(13)
C57 C52 C53 Fe2 -124.1(8)
C57 C52 C53 C49 172.3(7)
C57 C52 C53 C58 1.1(13)
O1S C2S C3S C4S 0.4(12)
C2S O1S C5S C4S -33.9(14)
C2S C3S C4S C5S -20.4(14)
C3S C4S C5S O1S 33.2(15)
C5S O1S C2S C3S 19.7(12)
